data_7032081
loop_
_publ_author_name
'Chen, Hong'
'Zhang, Yunfeng'
'Yu, Zheng-Bao'
'Sun, Junliang'

_publ_section_title
;
 Layered V-B-O polyoxometalate nets linked by diethylenetriamine complexes
 with dangling amine groups.
;
_journal_issue 41
_journal_name_full 'Dalton transactions (Cambridge, England : 2003)'
_journal_page_first 15283
_journal_page_last 15286
_journal_paper_doi 10.1039/c4dt01533a
_journal_volume 43
_journal_year 2014
_chemical_formula_sum 'C24 H86 B6 Cu3 N18 O73 P12 V12'
_chemical_formula_weight 3033.51
_chemical_name_systematic
; 
 ? 
;
_space_group_IT_number 148
_symmetry_cell_setting trigonal
_symmetry_space_group_name_Hall '-R 3'
_symmetry_space_group_name_H-M 'R -3 :H'
_atom_sites_solution_hydrogens geom
_atom_sites_solution_primary direct
_atom_sites_solution_secondary difmap
_audit_creation_method SHELXL-97
_cell_angle_alpha 90.00
_cell_angle_beta 90.00
_cell_angle_gamma 120.00
_cell_formula_units_Z 3
_cell_length_a 18.0955(2)
_cell_length_b 18.0955(2)
_cell_length_c 30.0074(5)
_cell_measurement_temperature 298(2)
_cell_volume 8509.42(19)
_computing_structure_refinement 'SHELXL-97 (Sheldrick, 1997)'
_computing_structure_solution 'SHELXS-97 (Sheldrick, 1990)'
_diffrn_ambient_temperature 298(2)
_diffrn_measured_fraction_theta_full 0.996
_diffrn_measured_fraction_theta_max 0.996
_diffrn_radiation_monochromator graphite
_diffrn_radiation_source 'fine-focus sealed tube'
_diffrn_radiation_type MoK\a
_diffrn_radiation_wavelength 0.71073
_diffrn_reflns_av_R_equivalents 0.0610
_diffrn_reflns_av_sigmaI/netI 0.0364
_diffrn_reflns_limit_h_max 22
_diffrn_reflns_limit_h_min -22
_diffrn_reflns_limit_k_max 22
_diffrn_reflns_limit_k_min -22
_diffrn_reflns_limit_l_max 37
_diffrn_reflns_limit_l_min -37
_diffrn_reflns_number 39485
_diffrn_reflns_theta_full 26.36
_diffrn_reflns_theta_max 26.36
_diffrn_reflns_theta_min 4.28
_exptl_absorpt_coefficient_mu 1.761
_exptl_absorpt_correction_T_max 0.9171
_exptl_absorpt_correction_T_min 0.8165
_exptl_absorpt_correction_type multi-scan
_exptl_absorpt_process_details
;
CrysAlisPro, Agilent Technologies,
Version 1.171.35.21 (release 20-01-2012 CrysAlis171 .NET)
(compiled Jan 23 2012,18:06:46)
Empirical absorption correction using spherical harmonics,
 implemented in SCALE3 ABSPACK scaling algorithm.
;
_exptl_crystal_density_diffrn 1.776
_exptl_crystal_density_method 'not measured'
_exptl_crystal_F_000 4539
_exptl_crystal_size_max 0.12
_exptl_crystal_size_mid 0.12
_exptl_crystal_size_min 0.05
_refine_diff_density_max 1.048
_refine_diff_density_min -1.264
_refine_diff_density_rms 0.123
_refine_ls_extinction_method none
_refine_ls_goodness_of_fit_ref 1.110
_refine_ls_hydrogen_treatment mixed
_refine_ls_matrix_type full
_refine_ls_number_parameters 240
_refine_ls_number_reflns 3863
_refine_ls_number_restraints 1
_refine_ls_restrained_S_all 1.110
_refine_ls_R_factor_all 0.0849
_refine_ls_R_factor_gt 0.0674
_refine_ls_shift/su_max 0.000
_refine_ls_shift/su_mean 0.000
_refine_ls_structure_factor_coef Fsqd
_refine_ls_weighting_details 'calc w=1/[\s^2^(Fo^2^)+(0.1219P)^2^+47.3114P] where P=(Fo^2^+2Fc^2^)/3'
_refine_ls_weighting_scheme calc
_refine_ls_wR_factor_gt 0.2060
_refine_ls_wR_factor_ref 0.2177
_reflns_number_gt 3035
_reflns_number_total 3863
_reflns_threshold_expression >2sigma(I)
_cod_data_source_file c4dt01533a2.cif
_cod_data_source_block r-3sqd
_cod_depositor_comments 'Adding full bibliography for 7032080--7032082.cif.'
_cod_original_sg_symbol_H-M R-3
_cod_database_code 7032081

loop_
_symmetry_equiv_pos_as_xyz
'x, y, z'
'-y, x-y, z'
'-x+y, -x, z'
'x+2/3, y+1/3, z+1/3'
'-y+2/3, x-y+1/3, z+1/3'
'-x+y+2/3, -x+1/3, z+1/3'
'x+1/3, y+2/3, z+2/3'
'-y+1/3, x-y+2/3, z+2/3'
'-x+y+1/3, -x+2/3, z+2/3'
'-x, -y, -z'
'y, -x+y, -z'
'x-y, x, -z'
'-x+2/3, -y+1/3, -z+1/3'
'y+2/3, -x+y+1/3, -z+1/3'
'x-y+2/3, x+1/3, -z+1/3'
'-x+1/3, -y+2/3, -z+2/3'
'y+1/3, -x+y+2/3, -z+2/3'
'x-y+1/3, x+2/3, -z+2/3'

loop_
_atom_site_label
_atom_site_type_symbol
_atom_site_fract_x
_atom_site_fract_y
_atom_site_fract_z
_atom_site_U_iso_or_equiv
_atom_site_adp_type
_atom_site_occupancy
_atom_site_symmetry_multiplicity
_atom_site_calc_flag
_atom_site_refinement_flags
_atom_site_disorder_group
B1 B -0.1521(4) 0.6604(4) -0.0004(2) 0.0390(14) Uani 1 1 d . .
C1 C -0.1755(5) 0.3971(6) 0.0152(3) 0.082(3) Uani 1 1 d . .
H1C H -0.1763 0.3440 0.0094 0.098 Uiso 1 1 calc R .
H1D H -0.2335 0.3868 0.0135 0.098 Uiso 1 1 calc R .
C2 C -0.1375(6) 0.4317(7) 0.0609(3) 0.088(3) Uani 1 1 d . .
H2A H -0.1441 0.4803 0.0680 0.105 Uiso 1 1 calc R .
H2B H -0.1676 0.3881 0.0833 0.105 Uiso 1 1 calc R .
C3 C -0.0341(7) 0.3949(6) 0.0820(3) 0.078(2) Uani 1 1 d . .
H3D H 0.0225 0.4071 0.0732 0.094 Uiso 1 1 calc R .
H3E H -0.0746 0.3387 0.0707 0.094 Uiso 1 1 calc R .
C4 C -0.0392(8) 0.3930(6) 0.1340(3) 0.087(3) Uani 1 1 d . .
H4A H 0.0029 0.4483 0.1456 0.104 Uiso 1 1 calc R .
H4B H -0.0951 0.3823 0.1431 0.104 Uiso 1 1 calc R .
N1 N -0.1207(4) 0.4626(4) -0.0171(2) 0.0643(16) Uani 1 1 d . .
H1A H -0.1300 0.5070 -0.0162 0.077 Uiso 1 1 calc R .
H1B H -0.1316 0.4410 -0.0449 0.077 Uiso 1 1 calc R .
N2 N -0.0511(5) 0.4563(4) 0.0615(2) 0.0706(18) Uani 1 1 d . .
H2 H -0.0261 0.5028 0.0796 0.085 Uiso 1 1 calc R .
N3 N -0.0246(6) 0.3294(5) 0.1521(2) 0.084(2) Uani 1 1 d . .
H3A H 0.0285 0.3535 0.1626 0.126 Uiso 1 1 calc R .
H3B H -0.0317 0.2918 0.1311 0.126 Uiso 1 1 calc R .
H3C H -0.0613 0.3029 0.1742 0.126 Uiso 1 1 calc R .
O1 O -0.1961(2) 0.7075(2) -0.00265(12) 0.0377(9) Uani 1 1 d . .
O2 O -0.0597(2) 0.7186(3) 0.00191(13) 0.0398(9) Uani 1 1 d . .
O3 O -0.1713(3) 0.6038(3) -0.04027(16) 0.0497(11) Uani 1 1 d . .
O4 O -0.1805(2) 0.6015(3) 0.03854(14) 0.0439(10) Uani 1 1 d . .
O5 O -0.0636(3) 0.6895(3) 0.09288(14) 0.0508(11) Uani 1 1 d . .
O6 O -0.1927(3) 0.7062(3) 0.08933(15) 0.0594(13) Uani 1 1 d . .
O7 O -0.0667(3) 0.7202(4) -0.08974(15) 0.0674(15) Uani 1 1 d . .
O8 O -0.2211(3) 0.6760(3) -0.09332(14) 0.0500(11) Uani 1 1 d . .
O9A O 0.0252(3) 0.6333(3) 0.03358(17) 0.0512(12) Uani 0.941(2) 1 d P 1
O9B O 0.008(5) 0.855(5) 0.073(3) 0.0512(12) Uani 0.059(2) 1 d P -1
O10 O -0.2061(3) 0.5711(4) 0.12013(18) 0.0683(15) Uani 1 1 d . .
O11 O 0.0139(4) 0.8820(4) -0.04650(18) 0.0776(17) Uani 1 1 d . .
O12 O -0.1708(4) 0.5799(4) -0.12217(18) 0.0809(18) Uani 1 1 d . .
P1 P -0.16156(10) 0.64080(11) 0.08675(6) 0.0458(4) Uani 1 1 d . .
P2 P -0.15799(10) 0.64400(12) -0.08769(6) 0.0472(5) Uani 1 1 d . .
V1A V 0.02050(6) 0.71726(6) 0.04428(3) 0.0335(3) Uani 0.941(2) 1 d P 1
V1B V 0.0167(10) 0.7748(10) 0.0600(5) 0.0335(3) Uani 0.059(2) 1 d P -1
V2A V 0.01649(7) 0.79475(7) -0.04484(3) 0.0383(3) Uani 0.929(2) 1 d P 1
V2B V 0.0187(9) 0.7161(9) -0.0356(4) 0.0383(3) Uani 0.071(2) 1 d P -1
Cu1 Cu 0.0000 0.5000 0.0000 0.0516(4) Uani 1 2 d S .
O13 O 0.0000 1.0000 0.0000 0.113(6) Uani 1 6 d SD .
H13 H -0.01(4) 1.03(4) 0.022(7) 0.169 Uiso 0.33 1 d PD .

loop_
_atom_site_aniso_label
_atom_site_aniso_U_11
_atom_site_aniso_U_22
_atom_site_aniso_U_33
_atom_site_aniso_U_23
_atom_site_aniso_U_13
_atom_site_aniso_U_12
B1 0.031(3) 0.039(3) 0.052(4) 0.001(3) 0.001(3) 0.021(3)
C1 0.050(4) 0.074(6) 0.121(8) 0.031(5) 0.010(5) 0.031(4)
C2 0.077(6) 0.100(7) 0.090(7) 0.024(6) 0.022(5) 0.047(6)
C3 0.092(7) 0.073(6) 0.077(5) 0.010(4) 0.010(5) 0.047(5)
C4 0.131(9) 0.084(6) 0.064(5) 0.006(5) 0.014(5) 0.068(6)
N1 0.056(4) 0.053(4) 0.087(4) 0.010(3) -0.003(3) 0.029(3)
N2 0.078(5) 0.069(4) 0.064(4) 0.010(3) 0.000(3) 0.036(4)
N3 0.112(6) 0.077(5) 0.062(4) 0.002(4) 0.000(4) 0.047(5)
O1 0.036(2) 0.039(2) 0.045(2) 0.0031(16) 0.0006(16) 0.0240(18)
O2 0.0281(19) 0.046(2) 0.043(2) -0.0035(17) -0.0006(16) 0.0166(18)
O3 0.045(2) 0.036(2) 0.072(3) -0.015(2) -0.014(2) 0.023(2)
O4 0.032(2) 0.039(2) 0.061(3) 0.0109(19) -0.0008(18) 0.0177(18)
O5 0.040(2) 0.061(3) 0.046(2) 0.008(2) 0.0011(18) 0.022(2)
O6 0.077(3) 0.084(4) 0.049(3) 0.014(2) 0.010(2) 0.065(3)
O7 0.032(2) 0.107(4) 0.043(2) -0.011(3) -0.0025(19) 0.020(3)
O8 0.045(2) 0.068(3) 0.043(2) -0.005(2) -0.0034(19) 0.033(2)
O9A 0.049(3) 0.038(2) 0.072(3) -0.006(2) -0.003(2) 0.026(2)
O9B 0.049(3) 0.038(2) 0.072(3) -0.006(2) -0.003(2) 0.026(2)
O10 0.052(3) 0.075(4) 0.079(3) 0.042(3) 0.017(2) 0.033(3)
O11 0.111(5) 0.081(4) 0.064(3) 0.020(3) 0.007(3) 0.066(4)
O12 0.106(5) 0.087(4) 0.075(4) -0.045(3) -0.034(3) 0.067(4)
P1 0.0397(9) 0.0513(9) 0.0536(10) 0.0212(7) 0.0105(7) 0.0282(8)
P2 0.0381(9) 0.0572(10) 0.0525(10) -0.0197(8) -0.0084(7) 0.0284(8)
V1A 0.0309(5) 0.0275(5) 0.0405(6) 0.0004(4) -0.0010(4) 0.0134(4)
V1B 0.0309(5) 0.0275(5) 0.0405(6) 0.0004(4) -0.0010(4) 0.0134(4)
V2A 0.0366(6) 0.0455(6) 0.0351(6) 0.0020(4) 0.0027(4) 0.0224(5)
V2B 0.0366(6) 0.0455(6) 0.0351(6) 0.0020(4) 0.0027(4) 0.0224(5)
Cu1 0.0516(7) 0.0434(6) 0.0604(8) 0.0095(5) -0.0019(5) 0.0242(5)
O13 0.138(11) 0.138(11) 0.061(11) 0.000 0.000 0.069(6)

loop_
_atom_type_symbol
_atom_type_description
_atom_type_scat_dispersion_real
_atom_type_scat_dispersion_imag
_atom_type_scat_source
C C 0.0033 0.0016 'International Tables Vol C Tables 4.2.6.8 and 6.1.1.4'
H H 0.0000 0.0000 'International Tables Vol C Tables 4.2.6.8 and 6.1.1.4'
O O 0.0106 0.0060 'International Tables Vol C Tables 4.2.6.8 and 6.1.1.4'
N N 0.0061 0.0033 'International Tables Vol C Tables 4.2.6.8 and 6.1.1.4'
B B 0.0013 0.0007 'International Tables Vol C Tables 4.2.6.8 and 6.1.1.4'
P P 0.1023 0.0942 'International Tables Vol C Tables 4.2.6.8 and 6.1.1.4'
V V 0.3005 0.5294 'International Tables Vol C Tables 4.2.6.8 and 6.1.1.4'
Cu Cu 0.3201 1.2651 'International Tables Vol C Tables 4.2.6.8 and 6.1.1.4'

loop_
_geom_angle_atom_site_label_1
_geom_angle_atom_site_label_2
_geom_angle_atom_site_label_3
_geom_angle
_geom_angle_site_symmetry_1
_geom_angle_site_symmetry_3
O1 B1 O2 110.5(5) . .
O1 B1 O4 111.5(5) . .
O2 B1 O4 109.7(5) . .
O1 B1 O3 111.3(5) . .
O2 B1 O3 108.6(5) . .
O4 B1 O3 105.0(5) . .
N1 C1 C2 106.2(7) . .
N1 C1 H1C 110.5 . .
C2 C1 H1C 110.5 . .
N1 C1 H1D 110.5 . .
C2 C1 H1D 110.5 . .
H1C C1 H1D 108.7 . .
N2 C2 C1 110.3(8) . .
N2 C2 H2A 109.6 . .
C1 C2 H2A 109.6 . .
N2 C2 H2B 109.6 . .
C1 C2 H2B 109.6 . .
H2A C2 H2B 108.1 . .
N2 C3 C4 114.3(7) . .
N2 C3 V2B 121.6(6) . 10_565
C4 C3 V2B 123.5(6) . 10_565
N2 C3 H3D 108.7 . .
C4 C3 H3D 108.7 . .
V2B C3 H3D 61.1 10_565 .
N2 C3 H3E 108.7 . .
C4 C3 H3E 108.7 . .
V2B C3 H3E 46.6 10_565 .
H3D C3 H3E 107.6 . .
N3 C4 C3 111.8(7) . .
N3 C4 H4A 109.3 . .
C3 C4 H4A 109.3 . .
N3 C4 H4B 109.3 . .
C3 C4 H4B 109.3 . .
H4A C4 H4B 107.9 . .
C1 N1 Cu1 106.6(5) . .
C1 N1 H1A 110.4 . .
Cu1 N1 H1A 110.4 . .
C1 N1 H1B 110.4 . .
Cu1 N1 H1B 110.4 . .
H1A N1 H1B 108.6 . .
C2 N2 C3 113.6(8) . .
C2 N2 Cu1 109.3(6) . .
C3 N2 Cu1 117.2(6) . .
C2 N2 H2 105.2 . .
C3 N2 H2 105.2 . .
Cu1 N2 H2 105.2 . .
C4 N3 H3A 109.5 . .
C4 N3 H3B 109.5 . .
H3A N3 H3B 109.5 . .
C4 N3 H3C 109.5 . .
H3A N3 H3C 109.5 . .
H3B N3 H3C 109.5 . .
B1 O1 V2B 127.3(5) . 11_455
B1 O1 V1A 129.4(4) . 11_455
V2B O1 V1A 77.5(4) 11_455 11_455
B1 O1 V2A 127.2(4) . 11_455
V2B O1 V2A 44.6(4) 11_455 11_455
V1A O1 V2A 101.79(17) 11_455 11_455
B1 O1 V1B 128.5(5) . 11_455
V2B O1 V1B 98.9(6) 11_455 11_455
V1A O1 V1B 33.1(4) 11_455 11_455
V2A O1 V1B 100.7(4) 11_455 11_455
B1 O2 V2B 125.0(6) . .
B1 O2 V1A 128.0(4) . .
V2B O2 V1A 79.0(4) . .
B1 O2 V2A 128.1(4) . .
V2B O2 V2A 45.4(4) . .
V1A O2 V2A 102.13(17) . .
B1 O2 V1B 127.9(6) . .
V2B O2 V1B 100.9(6) . .
V1A O2 V1B 33.1(4) . .
V2A O2 V1B 100.9(4) . .
B1 O3 P2 118.7(4) . .
B1 O4 P1 118.7(4) . .
P1 O5 V1B 129.0(6) . .
P1 O5 V1A 124.9(3) . .
V1B O5 V1A 35.9(5) . .
P1 O6 V2A 133.2(3) . 11_455
P1 O6 V2B 116.4(4) . 11_455
V2A O6 V2B 40.0(4) 11_455 11_455
P2 O7 V2A 134.4(3) . .
P2 O7 V2B 112.7(5) . .
V2A O7 V2B 39.8(4) . .
P2 O8 V1B 126.3(5) . 11_455
P2 O8 V1A 125.8(3) . 11_455
V1B O8 V1A 35.6(5) 11_455 11_455
V1A O9A Cu1 162.3(3) . .
O10 P1 O6 111.3(3) . .
O10 P1 O5 112.5(3) . .
O6 P1 O5 108.1(3) . .
O10 P1 O4 109.4(3) . .
O6 P1 O4 108.1(2) . .
O5 P1 O4 107.2(2) . .
O12 P2 O8 111.5(3) . .
O12 P2 O7 110.6(3) . .
O8 P2 O7 109.1(3) . .
O12 P2 O3 110.1(3) . .
O8 P2 O3 107.9(2) . .
O7 P2 O3 107.5(3) . .
V1B V1A O9A 167.9(8) . .
V1B V1A O1 82.8(8) . 12_665
O9A V1A O1 106.7(2) . 12_665
V1B V1A O2 82.9(8) . .
O9A V1A O2 106.0(2) . .
O1 V1A O2 78.41(16) 12_665 .
V1B V1A O5 63.4(8) . .
O9A V1A O5 107.8(2) . .
O1 V1A O5 145.42(19) 12_665 .
O2 V1A O5 90.08(17) . .
V1B V1A O8 64.3(8) . 12_665
O9A V1A O8 107.5(2) . 12_665
O1 V1A O8 89.65(17) 12_665 12_665
O2 V1A O8 146.39(19) . 12_665
O5 V1A O8 82.13(18) . 12_665
V1B V1A V2B 113.7(8) . .
O9A V1A V2B 78.3(4) . .
O1 V1A V2B 50.4(4) 12_665 .
O2 V1A V2B 48.5(3) . .
O5 V1A V2B 136.7(3) . .
O8 V1A V2B 138.3(4) 12_665 .
V1B V1A V2A 85.4(8) . .
O9A V1A V2A 106.69(19) . .
O1 V1A V2A 39.59(11) 12_665 .
O2 V1A V2A 39.27(12) . .
O5 V1A V2A 124.90(13) . .
O8 V1A V2A 125.15(13) 12_665 .
V2B V1A V2A 28.4(3) . .
V1A V1B O9B 170(3) . .
V1A V1B O5 80.8(8) . .
O9B V1B O5 104(3) . .
V1A V1B O8 80.1(8) . 12_665
O9B V1B O8 108(3) . 12_665
O5 V1B O8 92.4(7) . 12_665
V1A V1B O1 64.1(7) . 12_665
O9B V1B O1 109(3) . 12_665
O5 V1B O1 144.2(9) . 12_665
O8 V1B O1 88.5(7) 12_665 12_665
V1A V1B O2 64.0(7) . .
O9B V1B O2 107(3) . .
O5 V1B O2 89.2(6) . .
O8 V1B O2 143.3(9) 12_665 .
O1 V1B O2 69.9(5) 12_665 .
V1A V1B V2B 45.7(7) . .
O9B V1B V2B 124(3) . .
O5 V1B V2B 111.1(7) . .
O8 V1B V2B 111.7(7) 12_665 .
O1 V1B V2B 37.6(4) 12_665 .
O2 V1B V2B 35.8(4) . .
V2B V2A O11 170.9(6) . .
V2B V2A O6 81.0(5) . 12_665
O11 V2A O6 105.7(3) . 12_665
V2B V2A O2 62.3(5) . .
O11 V2A O2 110.9(2) . .
O6 V2A O2 143.3(2) 12_665 .
V2B V2A O7 81.2(6) . .
O11 V2A O7 105.3(3) . .
O6 V2A O7 84.18(19) 12_665 .
O2 V2A O7 88.87(19) . .
V2B V2A O1 64.6(5) . 12_665
O11 V2A O1 108.7(3) . 12_665
O6 V2A O1 89.13(18) 12_665 12_665
O2 V2A O1 76.77(16) . 12_665
O7 V2A O1 145.9(2) . 12_665
V2B V2A V1A 50.8(5) . .
O11 V2A V1A 120.1(2) . .
O6 V2A V1A 117.14(16) 12_665 .
O2 V2A V1A 38.60(11) . .
O7 V2A V1A 118.25(17) . .
O1 V2A V1A 38.62(11) 12_665 .
V2A V2B O2 72.3(6) . .
V2A V2B O1 70.8(6) . 12_665
O2 V2B O1 82.3(6) . 12_665
V2A V2B O6 59.0(5) . 12_665
O2 V2B O6 131.3(8) . 12_665
O1 V2B O6 83.0(5) 12_665 12_665
V2A V2B O7 59.0(5) . .
O2 V2B O7 83.8(5) . .
O1 V2B O7 129.7(7) 12_665 .
O6 V2B O7 71.1(4) 12_665 .
V2A V2B V1A 100.8(7) . .
O2 V2B V1A 52.5(4) . .
O1 V2B V1A 52.1(3) 12_665 .
O6 V2B V1A 135.0(7) 12_665 .
O7 V2B V1A 136.3(6) . .
V2A V2B C3 136.1(8) . 10_565
O2 V2B C3 137.8(8) . 10_565
O1 V2B C3 131.2(7) 12_665 10_565
O6 V2B C3 83.9(5) 12_665 10_565
O7 V2B C3 88.8(5) . 10_565
V1A V2B C3 122.8(6) . 10_565
V2A V2B V1B 80.3(6) . .
O2 V2B V1B 43.3(4) . .
O1 V2B V1B 43.5(4) 12_665 .
O6 V2B V1B 122.3(6) 12_665 .
O7 V2B V1B 122.2(6) . .
V1A V2B V1B 20.6(3) . .
C3 V2B V1B 143.3(6) 10_565 .
N1 Cu1 N1 180.0(4) 10_565 .
N1 Cu1 N2 83.9(3) 10_565 10_565
N1 Cu1 N2 96.1(3) . 10_565
N1 Cu1 N2 96.1(3) 10_565 .
N1 Cu1 N2 83.9(3) . .
N2 Cu1 N2 180.0(4) 10_565 .
N1 Cu1 O9A 85.8(2) 10_565 .
N1 Cu1 O9A 94.2(2) . .
N2 Cu1 O9A 99.6(2) 10_565 .
N2 Cu1 O9A 80.4(2) . .
N1 Cu1 O9A 94.2(2) 10_565 10_565
N1 Cu1 O9A 85.8(2) . 10_565
N2 Cu1 O9A 80.4(2) 10_565 10_565
N2 Cu1 O9A 99.6(2) . 10_565
O9A Cu1 O9A 180.0(2) . 10_565

loop_
_geom_bond_atom_site_label_1
_geom_bond_atom_site_label_2
_geom_bond_distance
_geom_bond_site_symmetry_2
B1 O1 1.429(7) .
B1 O2 1.467(7) .
B1 O4 1.490(8) .
B1 O3 1.498(8) .
C1 N1 1.467(10) .
C1 C2 1.522(13) .
C1 H1C 0.9700 .
C1 H1D 0.9700 .
C2 N2 1.394(11) .
C2 H2A 0.9700 .
C2 H2B 0.9700 .
C3 N2 1.431(10) .
C3 C4 1.563(11) .
C3 V2B 2.572(16) 10_565
C3 H3D 0.9700 .
C3 H3E 0.9700 .
C4 N3 1.412(11) .
C4 H4A 0.9700 .
C4 H4B 0.9700 .
N1 Cu1 2.004(6) .
N1 H1A 0.9000 .
N1 H1B 0.9000 .
N2 Cu1 2.039(6) .
N2 H2 0.9100 .
N3 H3A 0.8900 .
N3 H3B 0.8900 .
N3 H3C 0.8900 .
O1 V2B 1.892(14) 11_455
O1 V1A 1.936(4) 11_455
O1 V2A 1.977(4) 11_455
O1 V1B 2.136(16) 11_455
O2 V2B 1.827(14) .
O2 V1A 1.938(4) .
O2 V2A 1.966(4) .
O2 V1B 2.140(16) .
O3 P2 1.561(5) .
O4 P1 1.572(5) .
O5 P1 1.547(4) .
O5 V1B 1.795(16) .
O5 V1A 1.982(4) .
O6 P1 1.546(5) .
O6 V2A 1.958(4) 11_455
O6 V2B 2.256(14) 11_455
O7 P2 1.536(5) .
O7 V2A 1.967(5) .
O7 V2B 2.269(14) .
O8 P2 1.526(5) .
O8 V1B 1.822(16) 11_455
O8 V1A 1.993(4) 11_455
O9A V1A 1.595(4) .
O9A Cu1 2.438(4) .
O9B V1B 1.58(7) .
O10 P1 1.493(5) .
O11 V2A 1.604(6) .
O12 P2 1.484(5) .
V1A V1B 1.177(15) .
V1A O1 1.936(4) 12_665
V1A O8 1.993(4) 12_665
V1A V2B 2.396(13) .
V1A V2A 3.0371(14) .
V1B O8 1.822(16) 12_665
V1B O1 2.136(16) 12_665
V1B V2B 3.07(2) .
V2A V2B 1.469(14) .
V2A O6 1.958(4) 12_665
V2A O1 1.977(4) 12_665
V2B O1 1.892(14) 12_665
V2B O6 2.256(14) 12_665
V2B C3 2.572(16) 10_565
Cu1 N1 2.004(6) 10_565
Cu1 N2 2.039(6) 10_565
Cu1 O9A 2.438(4) 10_565
O13 H13 0.91(2) .

loop_
_platon_squeeze_void_nr
_platon_squeeze_void_average_x
_platon_squeeze_void_average_y
_platon_squeeze_void_average_z
_platon_squeeze_void_volume
_platon_squeeze_void_count_electrons
_platon_squeeze_void_content
1 0.000 0.000 0.168 167 28 ' '
2 0.000 0.000 0.500 355 57 ' '
3 0.000 0.000 0.832 167 28 ' '
4 0.333 0.667 0.167 355 57 ' '
5 0.333 0.667 0.834 166 28 ' '
6 0.333 0.667 0.499 166 28 ' '
7 0.667 0.333 0.833 355 57 ' '
8 0.667 0.333 0.501 166 28 ' '
9 0.667 0.333 0.166 166 28 ' '
